data_7716238
loop_
_publ_author_name
'Sarker, Rajib K.'
'Zargarian, Davit'

_publ_section_title
;
 Reactions of cyclonickelated complexes with hydroxylamines and
 TEMPO&#x2d9;: isolation of new TEMPOH adducts of Ni(II) and their
 reactivities with nucleophiles and oxidants.
;
_journal_issue 24
_journal_name_full 'Dalton transactions (Cambridge, England : 2003)'
_journal_page_first 10208
_journal_page_last 10219
_journal_paper_doi 10.1039/d4dt00605d
_journal_volume 53
_journal_year 2024
_chemical_formula_moiety 'C23 H37 F3 N Ni O4 P'
_chemical_formula_sum 'C23 H37 F3 N Ni O4 P'
_chemical_formula_weight 538.21
_chemical_properties_physical Air-sensitive,Moisture-sensitive
_space_group_crystal_system monoclinic
_space_group_IT_number 14
_space_group_name_Hall '-P 2ybc'
_space_group_name_H-M_alt 'P 1 21/c 1'
_atom_sites_solution_hydrogens mixed
_atom_sites_solution_primary dual
_audit_creation_date 2023-08-06
_audit_creation_method
;
Olex2 1.5
(compiled 2023.03.06 svn.rbb2c1857 for OlexSys, GUI svn.r6748)
;
_audit_update_record
;
2023-08-06 deposited with the CCDC.	2024-05-24 downloaded from the CCDC.
;
_cell_angle_alpha 90
_cell_angle_beta 115.546(2)
_cell_angle_gamma 90
_cell_formula_units_Z 4
_cell_length_a 15.7583(5)
_cell_length_b 12.7241(4)
_cell_length_c 14.1830(5)
_cell_measurement_reflns_used 8303
_cell_measurement_temperature 150
_cell_measurement_theta_max 50.181
_cell_measurement_theta_min 2.704
_cell_volume 2565.82(15)
_computing_cell_refinement
;
SAINT (2020) V8.40B; Integration Software for Single Crystal Data.
Bruker AXS Inc., Madison, WI 53719-1173.
;
_computing_data_collection
;
APEX 3 (2019) Bruker AXS Inc., Madison, WI 53719-1173.
;
_computing_data_reduction
;
SAINT (2020) V8.40B; Integration Software for Single Crystal Data.
Bruker AXS Inc., Madison, WI 53719-1173.
;
_computing_molecular_graphics 'Olex2 1.5 (Dolomanov et al., 2009)'
_computing_publication_material 'Olex2 1.5 (Dolomanov et al., 2009)'
_computing_structure_refinement 'XL  (Sheldrick, 2008)'
_computing_structure_solution 'SHELXT 2018/2 (Sheldrick, 2018)'
_diffrn_ambient_temperature 150
_diffrn_detector 'CMOS Area detector'
_diffrn_detector_area_resol_mean 10.42
_diffrn_detector_type 'Bruker CMOS Photon III '
_diffrn_measured_fraction_theta_full 0.993
_diffrn_measured_fraction_theta_max 0.988
_diffrn_measurement_device 'k-geometry diffractometer'
_diffrn_measurement_device_type 'Bruker Venture Metaljet'
_diffrn_measurement_method '\w and \f scans'
_diffrn_radiation_collimation 'Focusing mirrors'
_diffrn_radiation_monochromator 'Helios MX Mirror Optics'
_diffrn_radiation_probe x-ray
_diffrn_radiation_type 'Ga K\a'
_diffrn_radiation_wavelength 1.34139
_diffrn_reflns_av_R_equivalents 0.0835
_diffrn_reflns_av_unetI/netI 0.0735
_diffrn_reflns_Laue_measured_fraction_full 0.993
_diffrn_reflns_Laue_measured_fraction_max 0.988
_diffrn_reflns_limit_h_max 19
_diffrn_reflns_limit_h_min -18
_diffrn_reflns_limit_k_max 15
_diffrn_reflns_limit_k_min -15
_diffrn_reflns_limit_l_max 17
_diffrn_reflns_limit_l_min -17
_diffrn_reflns_number 24214
_diffrn_reflns_point_group_measured_fraction_full 0.993
_diffrn_reflns_point_group_measured_fraction_max 0.988
_diffrn_reflns_theta_full 53.594
_diffrn_reflns_theta_max 55.053
_diffrn_reflns_theta_min 2.704
_diffrn_source 'Metal Jet'
_diffrn_source_current 2.86
_diffrn_source_power 0.19945639999999998
_diffrn_source_target Ga
_diffrn_source_type 'Gallium Liquid Metal Jet Source'
_diffrn_source_voltage 69.74
_exptl_absorpt_coefficient_mu 4.797
_exptl_absorpt_correction_T_max 0.7508
_exptl_absorpt_correction_T_min 0.6571
_exptl_absorpt_correction_type multi-scan
_exptl_absorpt_process_details
;
SADABS-2016/2 (Bruker,2016/2) was used for absorption correction.
wR2(int) was 0.1104 before and 0.0883 after correction.
The Ratio of minimum to maximum transmission is 0.8752.
The \l/2 correction factor is Not present.
;
_exptl_crystal_colour yellow
_exptl_crystal_colour_primary yellow
_exptl_crystal_density_diffrn 1.393
_exptl_crystal_description block
_exptl_crystal_F_000 1136
_exptl_crystal_size_max 0.148
_exptl_crystal_size_mid 0.112
_exptl_crystal_size_min 0.097
_refine_diff_density_max 0.386
_refine_diff_density_min -0.422
_refine_diff_density_rms 0.069
_refine_ls_extinction_method none
_refine_ls_goodness_of_fit_ref 1.050
_refine_ls_hydrogen_treatment mixed
_refine_ls_matrix_type full
_refine_ls_number_parameters 310
_refine_ls_number_reflns 4845
_refine_ls_number_restraints 0
_refine_ls_restrained_S_all 1.050
_refine_ls_R_factor_all 0.0942
_refine_ls_R_factor_gt 0.0568
_refine_ls_shift/su_max 0.001
_refine_ls_shift/su_mean 0.000
_refine_ls_structure_factor_coef Fsqd
_refine_ls_weighting_details 'w=1/[\s^2^(Fo^2^)+(0.0239P)^2^+5.1598P] where P=(Fo^2^+2Fc^2^)/3'
_refine_ls_weighting_scheme calc
_refine_ls_wR_factor_gt 0.1171
_refine_ls_wR_factor_ref 0.1291
_reflns_Friedel_coverage 0.000
_reflns_number_gt 3409
_reflns_number_total 4845
_reflns_threshold_expression 'I > 2\s(I)'
_cod_data_source_file d4dt00605d2.cif
_cod_data_source_block rajib941
_cod_depositor_comments
;
The following automatic conversions were performed:

data item '_diffrn_radiation_probe' value 'X-ray' was changed to
'x-ray' in accordance with the
/home/data/users/saulius/crontab/automatic-downloads/rss-feeds/RSC/lib/dictionaries/cif_core.dic
dictionary named 'cif_core.dic' version 2.4.2 last updated on
2011-04-26.

Automatic conversion script
Id: cif_fix_values 8170 2020-07-09 18:12:32Z antanas 

 Adding full bibliography for 7716231--7716238.cif.
;
_cod_database_code 7716238
_shelx_shelxl_version_number 2019/2
_shelx_space_group_comment
;
The symmetry employed for this shelxl refinement is uniquely defined
by the following loop, which should always be used as a source of
symmetry information in preference to the above space-group names.
They are only intended as comments.
;
_shelx_estimated_absorpt_t_max 0.653
_shelx_estimated_absorpt_t_min 0.537
_olex2_refinement_description
;
1. Fixed Uiso
 At 1.2 times of:
  All C(H) groups, All C(H,H) groups
 At 1.5 times of:
  All C(H,H,H) groups
2.a Ternary CH refined with riding coordinates:
 C7(H7), C10(H10)
2.b Secondary CH2 refined with riding coordinates:
 C16(H16A,H16B), C17(H17A,H17B), C18(H18A,H18B)
2.c Aromatic/amide H refined with riding coordinates:
 C3(H3), C4(H4), C5(H5), C6(H6)
2.d Idealised Me refined as rotating group:
 C8(H8A,H8B,H8C), C9(H9A,H9B,H9C), C11(H11A,H11B,H11C), C12(H12A,H12B,H12C),
 C14(H14A,H14B,H14C), C15(H15A,H15B,H15C), C20(H20A,H20B,H20C), C21(H21A,H21B,
 H21C)
;
_olex2_submission_special_instructions 'No special instructions were received'

loop_
_space_group_symop_operation_xyz
'x, y, z'
'-x, y+1/2, -z+1/2'
'-x, -y, -z'
'x, -y-1/2, z-1/2'

loop_
_atom_site_label
_atom_site_type_symbol
_atom_site_fract_x
_atom_site_fract_y
_atom_site_fract_z
_atom_site_U_iso_or_equiv
_atom_site_adp_type
_atom_site_occupancy
_atom_site_site_symmetry_order
_atom_site_calc_flag
_atom_site_refinement_flags_posn
_atom_site_refinement_flags_adp
_atom_site_refinement_flags_occupancy
_atom_site_disorder_assembly
_atom_site_disorder_group
Ni1 Ni 0.23883(4) 0.46741(4) 0.73647(4) 0.03155(17) Uani 1 1 d . . . . .
P1 P 0.27004(8) 0.32292(9) 0.81798(8) 0.0353(3) Uani 1 1 d . . . . .
F1 F 0.49350(19) 0.4167(2) 0.5859(2) 0.0603(8) Uani 1 1 d . . . . .
F2 F 0.5324(2) 0.5109(3) 0.7214(3) 0.0921(12) Uani 1 1 d . . . . .
F3 F 0.4193(2) 0.5571(2) 0.5751(3) 0.0925(12) Uani 1 1 d . . . . .
O1 O 0.1827(2) 0.2978(3) 0.8489(2) 0.0490(8) Uani 1 1 d . . . . .
O2 O 0.19612(19) 0.6011(2) 0.6742(2) 0.0398(7) Uani 1 1 d . . . . .
O3 O 0.3412(2) 0.4782(2) 0.6950(2) 0.0458(8) Uani 1 1 d . . . . .
O4 O 0.3928(3) 0.3226(3) 0.6668(4) 0.0939(15) Uani 1 1 d . . . . .
N1 N 0.2304(3) 0.6425(3) 0.6067(3) 0.0341(8) Uani 1 1 d . . . . .
H1 H 0.273(3) 0.601(3) 0.612(3) 0.039(13) Uiso 1 1 d . . . . .
C1 C 0.1242(3) 0.3845(4) 0.8311(3) 0.0432(11) Uani 1 1 d . . . . .
C2 C 0.1398(3) 0.4701(3) 0.7793(3) 0.0354(10) Uani 1 1 d . . . . .
C3 C 0.0800(3) 0.5555(4) 0.7639(3) 0.0467(12) Uani 1 1 d . . . . .
H3 H 0.086778 0.615274 0.727677 0.056 Uiso 1 1 calc R U . . .
C4 C 0.0107(3) 0.5562(5) 0.7998(4) 0.0593(15) Uani 1 1 d . . . . .
H4 H -0.028064 0.616288 0.789355 0.071 Uiso 1 1 calc R U . . .
C5 C -0.0016(3) 0.4686(6) 0.8511(4) 0.0681(17) Uani 1 1 d . . . . .
H5 H -0.049222 0.468684 0.875259 0.082 Uiso 1 1 calc R U . . .
C6 C 0.0550(3) 0.3818(5) 0.8671(4) 0.0563(14) Uani 1 1 d . . . . .
H6 H 0.046931 0.321508 0.901931 0.068 Uiso 1 1 calc R U . . .
C7 C 0.2752(3) 0.2009(3) 0.7539(3) 0.0438(11) Uani 1 1 d . . . . .
H7 H 0.335429 0.200979 0.746271 0.053 Uiso 1 1 calc R U . . .
C8 C 0.1948(4) 0.1963(4) 0.6448(4) 0.0587(14) Uani 1 1 d . . . . .
H8A H 0.134763 0.193361 0.649930 0.088 Uiso 1 1 calc R U . . .
H8B H 0.201477 0.133379 0.608661 0.088 Uiso 1 1 calc R U . . .
H8C H 0.196227 0.259011 0.605445 0.088 Uiso 1 1 calc R U . . .
C9 C 0.2756(4) 0.1033(4) 0.8182(4) 0.0603(14) Uani 1 1 d . . . . .
H9A H 0.329396 0.106898 0.887042 0.090 Uiso 1 1 calc R U . . .
H9B H 0.280495 0.039850 0.781695 0.090 Uiso 1 1 calc R U . . .
H9C H 0.217147 0.101057 0.826734 0.090 Uiso 1 1 calc R U . . .
C10 C 0.3702(3) 0.3227(4) 0.9457(3) 0.0437(11) Uani 1 1 d . . . . .
H10 H 0.367078 0.257136 0.982863 0.052 Uiso 1 1 calc R U . . .
C11 C 0.3646(4) 0.4163(4) 1.0100(4) 0.0635(15) Uani 1 1 d . . . . .
H11A H 0.368499 0.481709 0.975615 0.095 Uiso 1 1 calc R U . . .
H11B H 0.416944 0.413106 1.079976 0.095 Uiso 1 1 calc R U . . .
H11C H 0.304881 0.414103 1.015743 0.095 Uiso 1 1 calc R U . . .
C12 C 0.4636(3) 0.3217(4) 0.9362(4) 0.0625(14) Uani 1 1 d . . . . .
H12A H 0.466099 0.259369 0.896830 0.094 Uiso 1 1 calc R U . . .
H12B H 0.516008 0.319859 1.006087 0.094 Uiso 1 1 calc R U . . .
H12C H 0.468189 0.385106 0.899465 0.094 Uiso 1 1 calc R U . . .
C13 C 0.1584(4) 0.6293(5) 0.4936(3) 0.0589(14) Uani 1 1 d . . . . .
C14 C 0.0638(4) 0.6761(6) 0.4766(5) 0.084(2) Uani 1 1 d . . . . .
H14A H 0.047814 0.653306 0.532889 0.126 Uiso 1 1 calc R U . . .
H14B H 0.015222 0.652093 0.409278 0.126 Uiso 1 1 calc R U . . .
H14C H 0.067701 0.752969 0.476541 0.126 Uiso 1 1 calc R U . . .
C15 C 0.1452(5) 0.5119(5) 0.4742(5) 0.088(2) Uani 1 1 d . . . . .
H15A H 0.206463 0.478625 0.493080 0.132 Uiso 1 1 calc R U . . .
H15B H 0.104523 0.499101 0.400062 0.132 Uiso 1 1 calc R U . . .
H15C H 0.115969 0.482064 0.516750 0.132 Uiso 1 1 calc R U . . .
C16 C 0.1990(5) 0.6802(7) 0.4253(5) 0.099(2) Uani 1 1 d . . . . .
H16A H 0.149770 0.681725 0.352390 0.119 Uiso 1 1 calc R U . . .
H16B H 0.251180 0.635877 0.426740 0.119 Uiso 1 1 calc R U . . .
C17 C 0.2354(6) 0.7910(6) 0.4575(6) 0.109(3) Uani 1 1 d . . . . .
H17A H 0.262577 0.817993 0.410971 0.131 Uiso 1 1 calc R U . . .
H17B H 0.182982 0.837761 0.451042 0.131 Uiso 1 1 calc R U . . .
C18 C 0.3088(5) 0.7902(5) 0.5678(6) 0.085(2) Uani 1 1 d . . . . .
H18A H 0.331786 0.862871 0.588202 0.102 Uiso 1 1 calc R U . . .
H18B H 0.362555 0.747165 0.571808 0.102 Uiso 1 1 calc R U . . .
C19 C 0.2750(4) 0.7476(4) 0.6455(4) 0.0549(13) Uani 1 1 d . . . . .
C20 C 0.2022(5) 0.8224(4) 0.6570(5) 0.0840(19) Uani 1 1 d . . . . .
H20A H 0.159474 0.849664 0.588173 0.126 Uiso 1 1 calc R U . . .
H20B H 0.235156 0.881004 0.703081 0.126 Uiso 1 1 calc R U . . .
H20C H 0.165955 0.783679 0.687117 0.126 Uiso 1 1 calc R U . . .
C21 C 0.3558(4) 0.7298(5) 0.7508(5) 0.0803(18) Uani 1 1 d . . . . .
H21A H 0.331591 0.707842 0.800778 0.120 Uiso 1 1 calc R U . . .
H21B H 0.391575 0.795215 0.775006 0.120 Uiso 1 1 calc R U . . .
H21C H 0.396996 0.674904 0.745170 0.120 Uiso 1 1 calc R U . . .
C22 C 0.3893(3) 0.4182(4) 0.6691(4) 0.0426(11) Uani 1 1 d . . . . .
C23 C 0.4598(3) 0.4766(4) 0.6381(4) 0.0452(12) Uani 1 1 d . . . . .

loop_
_atom_site_aniso_label
_atom_site_aniso_U_11
_atom_site_aniso_U_22
_atom_site_aniso_U_33
_atom_site_aniso_U_23
_atom_site_aniso_U_13
_atom_site_aniso_U_12
Ni1 0.0275(3) 0.0401(3) 0.0315(3) -0.0003(3) 0.0168(3) -0.0012(3)
P1 0.0325(6) 0.0430(6) 0.0351(6) 0.0003(5) 0.0189(5) -0.0066(5)
F1 0.0655(18) 0.0676(18) 0.0733(19) 0.0090(15) 0.0542(17) 0.0122(15)
F2 0.062(2) 0.130(3) 0.099(3) -0.046(2) 0.048(2) -0.049(2)
F3 0.112(3) 0.070(2) 0.149(3) 0.062(2) 0.106(3) 0.046(2)
O1 0.0412(18) 0.066(2) 0.0522(19) 0.0091(16) 0.0314(16) -0.0070(17)
O2 0.0407(17) 0.0452(18) 0.0398(16) 0.0011(14) 0.0232(15) 0.0064(14)
O3 0.0414(18) 0.0487(19) 0.061(2) 0.0166(16) 0.0349(17) 0.0096(15)
O4 0.135(4) 0.052(2) 0.158(4) -0.007(3) 0.124(4) -0.006(2)
N1 0.033(2) 0.037(2) 0.0320(19) 0.0018(16) 0.0131(17) 0.0027(18)
C1 0.028(2) 0.067(3) 0.037(2) -0.004(2) 0.016(2) -0.007(2)
C2 0.026(2) 0.049(3) 0.031(2) -0.011(2) 0.0124(19) -0.008(2)
C3 0.035(3) 0.061(3) 0.047(3) -0.020(2) 0.020(2) -0.007(2)
C4 0.038(3) 0.081(4) 0.068(3) -0.032(3) 0.032(3) -0.009(3)
C5 0.034(3) 0.123(5) 0.058(3) -0.027(4) 0.030(3) -0.016(3)
C6 0.041(3) 0.095(4) 0.043(3) -0.004(3) 0.027(2) -0.016(3)
C7 0.044(3) 0.045(3) 0.050(3) -0.005(2) 0.027(2) -0.013(2)
C8 0.065(3) 0.066(4) 0.043(3) -0.010(3) 0.022(3) -0.024(3)
C9 0.074(4) 0.039(3) 0.066(3) 0.001(3) 0.029(3) -0.012(3)
C10 0.046(3) 0.044(3) 0.036(2) 0.000(2) 0.013(2) -0.005(2)
C11 0.067(4) 0.068(4) 0.042(3) -0.019(3) 0.011(3) -0.001(3)
C12 0.039(3) 0.075(4) 0.063(3) -0.006(3) 0.012(3) -0.003(3)
C13 0.055(3) 0.083(4) 0.031(2) -0.003(3) 0.011(2) 0.007(3)
C14 0.044(3) 0.124(6) 0.064(4) 0.009(4) 0.005(3) 0.022(4)
C15 0.088(5) 0.103(5) 0.058(4) -0.040(4) 0.018(3) -0.010(4)
C16 0.099(5) 0.157(8) 0.047(3) 0.036(4) 0.037(4) 0.042(5)
C17 0.125(6) 0.121(7) 0.117(6) 0.083(6) 0.086(6) 0.063(6)
C18 0.088(5) 0.059(4) 0.131(6) 0.039(4) 0.068(5) 0.010(3)
C19 0.060(3) 0.038(3) 0.065(3) 0.008(2) 0.025(3) -0.007(2)
C20 0.115(5) 0.046(3) 0.107(5) -0.006(3) 0.062(5) 0.014(3)
C21 0.065(4) 0.071(4) 0.079(4) -0.019(3) 0.007(3) -0.025(3)
C22 0.044(3) 0.040(3) 0.051(3) 0.003(2) 0.028(2) -0.001(2)
C23 0.045(3) 0.045(3) 0.056(3) 0.014(2) 0.032(3) 0.011(2)

loop_
_atom_type_symbol
_atom_type_description
_atom_type_scat_dispersion_real
_atom_type_scat_dispersion_imag
_atom_type_scat_source
C C 0.0137 0.0067 'International Tables Vol C Tables 4.2.6.8 and 6.1.1.4'
H H 0.0000 0.0000 'International Tables Vol C Tables 4.2.6.8 and 6.1.1.4'
F F 0.0583 0.0400 'International Tables Vol C Tables 4.2.6.8 and 6.1.1.4'
N N 0.0241 0.0134 'International Tables Vol C Tables 4.2.6.8 and 6.1.1.4'
Ni Ni -1.3357 3.2904 'International Tables Vol C Tables 4.2.6.8 and 6.1.1.4'
O O 0.0389 0.0241 'International Tables Vol C Tables 4.2.6.8 and 6.1.1.4'
P P 0.2543 0.3332 'International Tables Vol C Tables 4.2.6.8 and 6.1.1.4'

loop_
_geom_angle_atom_site_label_1
_geom_angle_atom_site_label_2
_geom_angle_atom_site_label_3
_geom_angle
_geom_angle_site_symmetry_1
_geom_angle_site_symmetry_3
_geom_angle_publ_flag
O2 Ni1 P1 169.95(9) . . ?
O2 Ni1 O3 88.28(12) . . ?
O2 Ni1 C2 87.57(16) . . ?
O3 Ni1 P1 101.47(9) . . ?
C2 Ni1 P1 82.57(14) . . ?
C2 Ni1 O3 174.86(16) . . ?
O1 P1 Ni1 106.88(13) . . ?
O1 P1 C7 101.00(18) . . ?
O1 P1 C10 101.58(18) . . ?
C7 P1 Ni1 121.28(15) . . ?
C7 P1 C10 106.8(2) . . ?
C10 P1 Ni1 116.30(16) . . ?
C1 O1 P1 111.3(3) . . ?
N1 O2 Ni1 119.6(2) . . ?
C22 O3 Ni1 137.7(3) . . ?
O2 N1 H1 104(3) . . ?
O2 N1 C13 110.5(3) . . ?
O2 N1 C19 110.1(3) . . ?
C13 N1 H1 103(3) . . ?
C19 N1 H1 108(3) . . ?
C19 N1 C13 120.2(4) . . ?
O1 C1 C2 117.5(3) . . ?
C6 C1 O1 118.6(4) . . ?
C6 C1 C2 123.9(5) . . ?
C1 C2 Ni1 120.6(3) . . ?
C3 C2 Ni1 123.8(3) . . ?
C3 C2 C1 115.6(4) . . ?
C2 C3 H3 118.9 . . ?
C4 C3 C2 122.2(5) . . ?
C4 C3 H3 118.9 . . ?
C3 C4 H4 120.1 . . ?
C3 C4 C5 119.7(5) . . ?
C5 C4 H4 120.1 . . ?
C4 C5 H5 119.9 . . ?
C6 C5 C4 120.2(4) . . ?
C6 C5 H5 119.9 . . ?
C1 C6 H6 120.8 . . ?
C5 C6 C1 118.4(5) . . ?
C5 C6 H6 120.8 . . ?
P1 C7 H7 107.6 . . ?
C8 C7 P1 110.2(3) . . ?
C8 C7 H7 107.6 . . ?
C8 C7 C9 111.1(4) . . ?
C9 C7 P1 112.5(3) . . ?
C9 C7 H7 107.6 . . ?
C7 C8 H8A 109.5 . . ?
C7 C8 H8B 109.5 . . ?
C7 C8 H8C 109.5 . . ?
H8A C8 H8B 109.5 . . ?
H8A C8 H8C 109.5 . . ?
H8B C8 H8C 109.5 . . ?
C7 C9 H9A 109.5 . . ?
C7 C9 H9B 109.5 . . ?
C7 C9 H9C 109.5 . . ?
H9A C9 H9B 109.5 . . ?
H9A C9 H9C 109.5 . . ?
H9B C9 H9C 109.5 . . ?
P1 C10 H10 107.9 . . ?
C11 C10 P1 110.2(3) . . ?
C11 C10 H10 107.9 . . ?
C11 C10 C12 111.4(4) . . ?
C12 C10 P1 111.5(3) . . ?
C12 C10 H10 107.9 . . ?
C10 C11 H11A 109.5 . . ?
C10 C11 H11B 109.5 . . ?
C10 C11 H11C 109.5 . . ?
H11A C11 H11B 109.5 . . ?
H11A C11 H11C 109.5 . . ?
H11B C11 H11C 109.5 . . ?
C10 C12 H12A 109.5 . . ?
C10 C12 H12B 109.5 . . ?
C10 C12 H12C 109.5 . . ?
H12A C12 H12B 109.5 . . ?
H12A C12 H12C 109.5 . . ?
H12B C12 H12C 109.5 . . ?
N1 C13 C14 111.0(4) . . ?
C15 C13 N1 106.3(4) . . ?
C15 C13 C14 107.9(5) . . ?
C16 C13 N1 107.3(4) . . ?
C16 C13 C14 112.6(5) . . ?
C16 C13 C15 111.5(5) . . ?
C13 C14 H14A 109.5 . . ?
C13 C14 H14B 109.5 . . ?
C13 C14 H14C 109.5 . . ?
H14A C14 H14B 109.5 . . ?
H14A C14 H14C 109.5 . . ?
H14B C14 H14C 109.5 . . ?
C13 C15 H15A 109.5 . . ?
C13 C15 H15B 109.5 . . ?
C13 C15 H15C 109.5 . . ?
H15A C15 H15B 109.5 . . ?
H15A C15 H15C 109.5 . . ?
H15B C15 H15C 109.5 . . ?
C13 C16 H16A 108.7 . . ?
C13 C16 H16B 108.7 . . ?
C13 C16 C17 114.4(5) . . ?
H16A C16 H16B 107.6 . . ?
C17 C16 H16A 108.7 . . ?
C17 C16 H16B 108.7 . . ?
C16 C17 H17A 109.8 . . ?
C16 C17 H17B 109.8 . . ?
H17A C17 H17B 108.3 . . ?
C18 C17 C16 109.3(5) . . ?
C18 C17 H17A 109.8 . . ?
C18 C17 H17B 109.8 . . ?
C17 C18 H18A 108.7 . . ?
C17 C18 H18B 108.7 . . ?
C17 C18 C19 114.1(5) . . ?
H18A C18 H18B 107.6 . . ?
C19 C18 H18A 108.7 . . ?
C19 C18 H18B 108.7 . . ?
N1 C19 C18 107.9(4) . . ?
N1 C19 C20 109.6(4) . . ?
N1 C19 C21 107.0(4) . . ?
C18 C19 C20 111.4(5) . . ?
C21 C19 C18 111.3(5) . . ?
C21 C19 C20 109.6(5) . . ?
C19 C20 H20A 109.5 . . ?
C19 C20 H20B 109.5 . . ?
C19 C20 H20C 109.5 . . ?
H20A C20 H20B 109.5 . . ?
H20A C20 H20C 109.5 . . ?
H20B C20 H20C 109.5 . . ?
C19 C21 H21A 109.5 . . ?
C19 C21 H21B 109.5 . . ?
C19 C21 H21C 109.5 . . ?
H21A C21 H21B 109.5 . . ?
H21A C21 H21C 109.5 . . ?
H21B C21 H21C 109.5 . . ?
O3 C22 C23 113.2(4) . . ?
O4 C22 O3 131.6(4) . . ?
O4 C22 C23 115.1(4) . . ?
F1 C23 F3 105.1(4) . . ?
F1 C23 C22 113.1(4) . . ?
F2 C23 F1 106.9(4) . . ?
F2 C23 F3 109.2(4) . . ?
F2 C23 C22 110.9(4) . . ?
F3 C23 C22 111.4(4) . . ?

loop_
_geom_bond_atom_site_label_1
_geom_bond_atom_site_label_2
_geom_bond_distance
_geom_bond_site_symmetry_2
_geom_bond_publ_flag
Ni1 P1 2.1138(12) . ?
Ni1 O2 1.902(3) . ?
Ni1 O3 1.945(3) . ?
Ni1 C2 1.904(4) . ?
P1 O1 1.646(3) . ?
P1 C7 1.818(5) . ?
P1 C10 1.819(4) . ?
F1 C23 1.322(5) . ?
F2 C23 1.314(6) . ?
F3 C23 1.327(5) . ?
O1 C1 1.390(5) . ?
O2 N1 1.390(4) . ?
O3 C22 1.238(5) . ?
O4 C22 1.218(5) . ?
N1 H1 0.83(4) . ?
N1 C13 1.522(6) . ?
N1 C19 1.500(6) . ?
C1 C2 1.394(6) . ?
C1 C6 1.390(6) . ?
C2 C3 1.392(6) . ?
C3 H3 0.9500 . ?
C3 C4 1.389(6) . ?
C4 H4 0.9500 . ?
C4 C5 1.389(8) . ?
C5 H5 0.9500 . ?
C5 C6 1.375(8) . ?
C6 H6 0.9500 . ?
C7 H7 1.0000 . ?
C7 C8 1.521(6) . ?
C7 C9 1.539(6) . ?
C8 H8A 0.9800 . ?
C8 H8B 0.9800 . ?
C8 H8C 0.9800 . ?
C9 H9A 0.9800 . ?
C9 H9B 0.9800 . ?
C9 H9C 0.9800 . ?
C10 H10 1.0000 . ?
C10 C11 1.525(6) . ?
C10 C12 1.534(6) . ?
C11 H11A 0.9800 . ?
C11 H11B 0.9800 . ?
C11 H11C 0.9800 . ?
C12 H12A 0.9800 . ?
C12 H12B 0.9800 . ?
C12 H12C 0.9800 . ?
C13 C14 1.524(7) . ?
C13 C15 1.518(8) . ?
C13 C16 1.516(8) . ?
C14 H14A 0.9800 . ?
C14 H14B 0.9800 . ?
C14 H14C 0.9800 . ?
C15 H15A 0.9800 . ?
C15 H15B 0.9800 . ?
C15 H15C 0.9800 . ?
C16 H16A 0.9900 . ?
C16 H16B 0.9900 . ?
C16 C17 1.516(10) . ?
C17 H17A 0.9900 . ?
C17 H17B 0.9900 . ?
C17 C18 1.492(9) . ?
C18 H18A 0.9900 . ?
C18 H18B 0.9900 . ?
C18 C19 1.516(7) . ?
C19 C20 1.552(7) . ?
C19 C21 1.504(7) . ?
C20 H20A 0.9800 . ?
C20 H20B 0.9800 . ?
C20 H20C 0.9800 . ?
C21 H21A 0.9800 . ?
C21 H21B 0.9800 . ?
C21 H21C 0.9800 . ?
C22 C23 1.551(6) . ?

loop_
_geom_torsion_atom_site_label_1
_geom_torsion_atom_site_label_2
_geom_torsion_atom_site_label_3
_geom_torsion_atom_site_label_4
_geom_torsion
_geom_torsion_site_symmetry_1
_geom_torsion_site_symmetry_2
_geom_torsion_site_symmetry_3
_geom_torsion_site_symmetry_4
_geom_torsion_publ_flag
Ni1 P1 O1 C1 -11.0(3) . . . . ?
Ni1 P1 C7 C8 -42.0(3) . . . . ?
Ni1 P1 C7 C9 -166.5(3) . . . . ?
Ni1 P1 C10 C11 47.9(4) . . . . ?
Ni1 P1 C10 C12 -76.3(4) . . . . ?
Ni1 O2 N1 C13 102.2(4) . . . . ?
Ni1 O2 N1 C19 -122.7(3) . . . . ?
Ni1 O3 C22 O4 -5.7(9) . . . . ?
Ni1 O3 C22 C23 176.9(3) . . . . ?
Ni1 C2 C3 C4 -177.5(3) . . . . ?
P1 O1 C1 C2 8.1(5) . . . . ?
P1 O1 C1 C6 -170.8(3) . . . . ?
O1 P1 C7 C8 75.7(3) . . . . ?
O1 P1 C7 C9 -48.8(4) . . . . ?
O1 P1 C10 C11 -67.7(4) . . . . ?
O1 P1 C10 C12 168.1(3) . . . . ?
O1 C1 C2 Ni1 -0.6(5) . . . . ?
O1 C1 C2 C3 -179.5(4) . . . . ?
O1 C1 C6 C5 178.7(4) . . . . ?
O2 N1 C13 C14 54.2(6) . . . . ?
O2 N1 C13 C15 -62.9(5) . . . . ?
O2 N1 C13 C16 177.6(4) . . . . ?
O2 N1 C19 C18 -178.6(4) . . . . ?
O2 N1 C19 C20 -57.1(5) . . . . ?
O2 N1 C19 C21 61.6(5) . . . . ?
O3 C22 C23 F1 -163.8(4) . . . . ?
O3 C22 C23 F2 76.2(5) . . . . ?
O3 C22 C23 F3 -45.6(6) . . . . ?
O4 C22 C23 F1 18.3(6) . . . . ?
O4 C22 C23 F2 -101.7(5) . . . . ?
O4 C22 C23 F3 136.5(5) . . . . ?
N1 C13 C16 C17 -50.3(7) . . . . ?
C1 C2 C3 C4 1.4(6) . . . . ?
C2 C1 C6 C5 -0.1(7) . . . . ?
C2 C3 C4 C5 -1.3(7) . . . . ?
C3 C4 C5 C6 0.5(7) . . . . ?
C4 C5 C6 C1 0.2(7) . . . . ?
C6 C1 C2 Ni1 178.3(3) . . . . ?
C6 C1 C2 C3 -0.6(6) . . . . ?
C7 P1 O1 C1 -138.7(3) . . . . ?
C7 P1 C10 C11 -173.1(3) . . . . ?
C7 P1 C10 C12 62.7(4) . . . . ?
C10 P1 O1 C1 111.4(3) . . . . ?
C10 P1 C7 C8 -178.5(3) . . . . ?
C10 P1 C7 C9 57.0(4) . . . . ?
C13 N1 C19 C18 -48.5(6) . . . . ?
C13 N1 C19 C20 72.9(5) . . . . ?
C13 N1 C19 C21 -168.3(4) . . . . ?
C13 C16 C17 C18 57.6(8) . . . . ?
C14 C13 C16 C17 72.2(7) . . . . ?
C15 C13 C16 C17 -166.3(6) . . . . ?
C16 C17 C18 C19 -58.1(7) . . . . ?
C17 C18 C19 N1 52.1(7) . . . . ?
C17 C18 C19 C20 -68.2(7) . . . . ?
C17 C18 C19 C21 169.2(6) . . . . ?
C19 N1 C13 C14 -75.7(6) . . . . ?
C19 N1 C13 C15 167.2(4) . . . . ?
C19 N1 C13 C16 47.8(6) . . . . ?
